data_4066393
loop_
_publ_author_name
'Warsink, Stefan'
'Drost, Ruben M.'
'Lutz, Martin'
'Spek, Anthony L.'
'Elsevier, Cornelis J.'

_publ_section_title
;
 Modular Synthesis of Bidentate Triazolyl-Functionalized N-Heterocyclic
 Carbenes and Their Palladium Complexes
;
_journal_issue 14
_journal_name_full Organometallics
_journal_page_first 3109
_journal_paper_doi 10.1021/om100435x
_journal_volume 29
_journal_year 2010
_chemical_formula_moiety 'C28 H36 N5 Pd, C F3 O3 S'
_chemical_formula_sum 'C29 H36 F3 N5 O3 Pd S'
_chemical_formula_weight 698.09
_chemical_name_systematic
; 
 ? 
;
_space_group_IT_number 2
_symmetry_cell_setting triclinic
_symmetry_space_group_name_Hall '-P 1'
_symmetry_space_group_name_H-M 'P -1'
_atom_sites_solution_hydrogens geom
_atom_sites_solution_primary direct
_atom_sites_solution_secondary difmap
_audit_creation_method SHELXL-97
_cell_angle_alpha 70.3568(10)
_cell_angle_beta 76.7089(11)
_cell_angle_gamma 67.2874(10)
_cell_formula_units_Z 2
_cell_length_a 9.5963(2)
_cell_length_b 11.0135(2)
_cell_length_c 16.1259(4)
_cell_measurement_reflns_used 63520
_cell_measurement_temperature 150(2)
_cell_measurement_theta_max 25.35
_cell_measurement_theta_min 1.02
_cell_volume 1470.81(6)
_computing_cell_refinement HKL2000
_computing_data_collection 'Nonius COLLECT'
_computing_data_reduction 'HKL2000, Sortav'
_computing_structure_refinement 'SHELXL-97 (Sheldrick, 1997)'
_computing_structure_solution 'SHELXS-97 (Sheldrick, 1990)'
_diffrn_ambient_temperature 150(2)
_diffrn_measured_fraction_theta_full 0.980
_diffrn_measured_fraction_theta_max 0.980
_diffrn_measurement_device_type 'Nonius KappaCCD'
_diffrn_measurement_method '\f and \w scans'
_diffrn_radiation_monochromator graphite
_diffrn_radiation_source 'rotating anode'
_diffrn_radiation_type MoK\a
_diffrn_radiation_wavelength 0.71073
_diffrn_reflns_av_R_equivalents 0.0542
_diffrn_reflns_av_sigmaI/netI 0.0542
_diffrn_reflns_limit_h_max 11
_diffrn_reflns_limit_h_min -11
_diffrn_reflns_limit_k_max 13
_diffrn_reflns_limit_k_min -13
_diffrn_reflns_limit_l_max 19
_diffrn_reflns_limit_l_min -19
_diffrn_reflns_number 16083
_diffrn_reflns_theta_full 25.35
_diffrn_reflns_theta_max 25.35
_diffrn_reflns_theta_min 2.09
_exptl_absorpt_coefficient_mu 0.761
_exptl_absorpt_correction_T_max 0.96
_exptl_absorpt_correction_T_min 0.85
_exptl_absorpt_correction_type multi-scan
_exptl_absorpt_process_details Sortav
_exptl_crystal_colour colourless
_exptl_crystal_density_diffrn 1.576
_exptl_crystal_density_method 'not measured'
_exptl_crystal_description 'triangular plate'
_exptl_crystal_F_000 716
_exptl_crystal_size_max 0.24
_exptl_crystal_size_mid 0.24
_exptl_crystal_size_min 0.06
_refine_diff_density_max 0.919
_refine_diff_density_min -0.764
_refine_diff_density_rms 0.078
_refine_ls_extinction_method none
_refine_ls_goodness_of_fit_ref 1.060
_refine_ls_hydrogen_treatment constr
_refine_ls_matrix_type full
_refine_ls_number_parameters 392
_refine_ls_number_reflns 5283
_refine_ls_number_restraints 14
_refine_ls_restrained_S_all 1.060
_refine_ls_R_factor_all 0.0404
_refine_ls_R_factor_gt 0.0337
_refine_ls_shift/su_max 0.003
_refine_ls_shift/su_mean 0.000
_refine_ls_structure_factor_coef Fsqd
_refine_ls_weighting_details 'calc w=1/[\s^2^(Fo^2^)+(0.0279P)^2^+1.5283P] where P=(Fo^2^+2Fc^2^)/3'
_refine_ls_weighting_scheme calc
_refine_ls_wR_factor_gt 0.0831
_refine_ls_wR_factor_ref 0.0888
_reflns_number_gt 4604
_reflns_number_total 5283
_reflns_threshold_expression I>2\s(I)
_cod_data_source_file om100435x_si_001.cif
_cod_data_source_block s4302a
_cod_database_code 4066393

loop_
_symmetry_equiv_pos_as_xyz
'x, y, z'
'-x, -y, -z'

loop_
_atom_site_label
_atom_site_type_symbol
_atom_site_fract_x
_atom_site_fract_y
_atom_site_fract_z
_atom_site_U_iso_or_equiv
_atom_site_adp_type
_atom_site_occupancy
_atom_site_symmetry_multiplicity
_atom_site_calc_flag
_atom_site_refinement_flags
_atom_site_disorder_assembly
_atom_site_disorder_group
Pd1 Pd 0.78947(2) 0.71504(2) 0.496183(14) 0.02432(9) Uani 1 1 d . . .
N1 N 0.5264(3) 0.7959(2) 0.38161(15) 0.0240(5) Uani 1 1 d . . .
N2 N 0.4493(3) 0.8324(2) 0.50945(15) 0.0234(5) Uani 1 1 d . . .
N3 N 0.6875(3) 0.6420(2) 0.62364(15) 0.0258(5) Uani 1 1 d . B .
N4 N 0.7472(3) 0.5253(3) 0.68329(15) 0.0274(5) Uani 1 1 d . . .
N5 N 0.6399(3) 0.5180(2) 0.75254(15) 0.0237(5) Uani 1 1 d . B .
C1 C 0.5780(3) 0.7863(3) 0.45629(18) 0.0233(6) Uani 1 1 d . B .
C2 C 0.3682(3) 0.8474(3) 0.3889(2) 0.0298(7) Uani 1 1 d . B .
H2 H 0.3063 0.8630 0.3455 0.036 Uiso 1 1 calc R . .
C3 C 0.3197(3) 0.8707(3) 0.46898(19) 0.0284(6) Uani 1 1 d . B .
H3 H 0.2172 0.9063 0.4932 0.034 Uiso 1 1 calc R . .
C4 C 0.4490(4) 0.8411(3) 0.59866(18) 0.0272(6) Uani 1 1 d . B .
H4A H 0.3432 0.8666 0.6279 0.033 Uiso 1 1 calc R . .
H4B H 0.4900 0.9134 0.5936 0.033 Uiso 1 1 calc R . .
C5 C 0.5432(3) 0.7071(3) 0.65414(18) 0.0248(6) Uani 1 1 d . . .
C6 C 0.5117(3) 0.6287(3) 0.73727(18) 0.0240(6) Uani 1 1 d . B .
H6 H 0.4199 0.6476 0.7760 0.029 Uiso 1 1 calc R . .
C7 C 0.6718(3) 0.3928(3) 0.82977(18) 0.0250(6) Uani 1 1 d . . .
C8 C 0.5446(3) 0.4157(3) 0.90531(18) 0.0255(6) Uani 1 1 d . B .
H8A H 0.4461 0.4342 0.8857 0.031 Uiso 1 1 calc R . .
H8B H 0.5378 0.4960 0.9228 0.031 Uiso 1 1 calc R . .
C9 C 0.6818(4) 0.2703(3) 0.8010(2) 0.0294(7) Uani 1 1 d . B .
H9A H 0.7648 0.2558 0.7520 0.035 Uiso 1 1 calc R . .
H9B H 0.5851 0.2879 0.7796 0.035 Uiso 1 1 calc R . .
C10 C 0.8236(3) 0.3673(3) 0.8600(2) 0.0301(7) Uani 1 1 d . B .
H10A H 0.8181 0.4470 0.8776 0.036 Uiso 1 1 calc R . .
H10B H 0.9065 0.3542 0.8108 0.036 Uiso 1 1 calc R . .
C11 C 0.5779(4) 0.2872(3) 0.98482(19) 0.0297(7) Uani 1 1 d . . .
H11 H 0.4947 0.3019 1.0346 0.036 Uiso 1 1 calc R B .
C12 C 0.5860(4) 0.1643(3) 0.9574(2) 0.0327(7) Uani 1 1 d . B .
H12A H 0.4876 0.1812 0.9384 0.039 Uiso 1 1 calc R . .
H12B H 0.6064 0.0814 1.0084 0.039 Uiso 1 1 calc R . .
C13 C 0.7130(4) 0.1421(3) 0.8811(2) 0.0312(7) Uani 1 1 d . . .
H13 H 0.7187 0.0615 0.8633 0.037 Uiso 1 1 calc R B .
C14 C 0.8656(4) 0.1153(3) 0.9112(2) 0.0362(7) Uani 1 1 d . B .
H14A H 0.8889 0.0316 0.9616 0.043 Uiso 1 1 calc R . .
H14B H 0.9481 0.1008 0.8620 0.043 Uiso 1 1 calc R . .
C15 C 0.8561(4) 0.2380(3) 0.9393(2) 0.0338(7) Uani 1 1 d . . .
H15 H 0.9552 0.2200 0.9593 0.041 Uiso 1 1 calc R B .
C16 C 0.7294(4) 0.2615(3) 1.0150(2) 0.0350(7) Uani 1 1 d . B .
H16A H 0.7237 0.3414 1.0325 0.042 Uiso 1 1 calc R . .
H16B H 0.7509 0.1802 1.0670 0.042 Uiso 1 1 calc R . .
C17 C 1.0239(4) 0.6616(4) 0.5200(2) 0.0440(9) Uani 1 1 d D B .
H17A H 0.9928 0.5849 0.5309 0.053 Uiso 0.58 1 calc PR A 1
H17B H 1.0752 0.6659 0.5622 0.053 Uiso 0.58 1 calc PR A 1
H17C H 0.9505 0.7238 0.5505 0.053 Uiso 0.42 1 calc PR A 2
H17D H 1.1009 0.5855 0.5505 0.053 Uiso 0.42 1 calc PR A 2
C18A C 0.9944(7) 0.7664(8) 0.4430(4) 0.0387(14) Uani 0.58 1 d PDU B 1
H18A H 1.0282 0.8401 0.4360 0.046 Uiso 0.58 1 calc PR B 1
C18B C 1.0189(9) 0.6805(10) 0.4364(5) 0.0355(18) Uani 0.42 1 d PDU B 2
H18B H 1.0969 0.6129 0.4119 0.043 Uiso 0.42 1 calc PR B 2
C19 C 0.9251(4) 0.7767(5) 0.3781(3) 0.0563(11) Uani 1 1 d D B .
H19A H 0.8887 0.7061 0.3813 0.068 Uiso 0.58 1 calc PR C 1
H19B H 0.9115 0.8546 0.3280 0.068 Uiso 0.58 1 calc PR C 1
H19C H 0.8434 0.8488 0.3963 0.068 Uiso 0.42 1 calc PR C 2
H19D H 0.9405 0.7727 0.3186 0.068 Uiso 0.42 1 calc PR C 2
C20 C 0.6204(3) 0.7475(3) 0.30706(18) 0.0234(6) Uani 1 1 d . B .
C21 C 0.6615(3) 0.6083(3) 0.31371(19) 0.0248(6) Uani 1 1 d . . .
C22 C 0.6156(4) 0.5097(3) 0.3961(2) 0.0328(7) Uani 1 1 d . B .
H22A H 0.6417 0.5200 0.4480 0.049 Uiso 1 1 calc R . .
H22B H 0.6696 0.4158 0.3919 0.049 Uiso 1 1 calc R . .
H22C H 0.5057 0.5292 0.4019 0.049 Uiso 1 1 calc R . .
C23 C 0.7411(3) 0.5643(3) 0.2394(2) 0.0285(7) Uani 1 1 d . B .
H23 H 0.7713 0.4701 0.2426 0.034 Uiso 1 1 calc R . .
C24 C 0.7779(3) 0.6547(3) 0.1601(2) 0.0281(7) Uani 1 1 d . . .
C25 C 0.8544(4) 0.6044(4) 0.0789(2) 0.0372(8) Uani 1 1 d . B .
H25A H 0.8508 0.5128 0.0889 0.056 Uiso 1 1 calc R . .
H25B H 0.9606 0.6006 0.0676 0.056 Uiso 1 1 calc R . .
H25C H 0.8013 0.6673 0.0275 0.056 Uiso 1 1 calc R . .
C26 C 0.7378(3) 0.7909(3) 0.15759(19) 0.0285(7) Uani 1 1 d . B .
H26 H 0.7653 0.8526 0.1048 0.034 Uiso 1 1 calc R . .
C27 C 0.6579(3) 0.8403(3) 0.23056(19) 0.0268(6) Uani 1 1 d . . .
C28 C 0.6147(4) 0.9895(3) 0.2249(2) 0.0374(8) Uani 1 1 d . B .
H28A H 0.5811 1.0457 0.1668 0.056 Uiso 0.66(4) 1 calc PR . .
H28B H 0.7030 1.0069 0.2327 0.056 Uiso 0.66(4) 1 calc PR . .
H28C H 0.5320 1.0130 0.2715 0.056 Uiso 0.66(4) 1 calc PR . .
H28D H 0.6296 0.9980 0.2805 0.056 Uiso 0.34(4) 1 calc PR . .
H28E H 0.5077 1.0369 0.2146 0.056 Uiso 0.34(4) 1 calc PR . .
H28F H 0.6787 1.0307 0.1758 0.056 Uiso 0.34(4) 1 calc PR . .
S1 S -0.01911(10) 0.14311(9) 0.27413(7) 0.0426(2) Uani 1 1 d . . .
F1 F 0.2369(3) 0.1645(3) 0.2847(2) 0.0826(9) Uani 1 1 d . . .
F2 F 0.0676(3) 0.3543(2) 0.24594(19) 0.0641(7) Uani 1 1 d . . .
F3 F 0.1763(5) 0.2359(4) 0.15460(19) 0.1104(12) Uani 1 1 d . . .
O1 O -0.0633(5) 0.1459(4) 0.3634(2) 0.1093(16) Uani 1 1 d . . .
O2 O -0.1339(4) 0.2273(3) 0.2172(3) 0.1034(15) Uani 1 1 d . . .
O3 O 0.0646(3) 0.0115(3) 0.26177(19) 0.0548(7) Uani 1 1 d . . .
C29 C 0.1208(4) 0.2299(3) 0.2374(2) 0.0396(8) Uani 1 1 d . . .

loop_
_atom_site_aniso_label
_atom_site_aniso_U_11
_atom_site_aniso_U_22
_atom_site_aniso_U_33
_atom_site_aniso_U_23
_atom_site_aniso_U_13
_atom_site_aniso_U_12
Pd1 0.02330(14) 0.02847(15) 0.02024(13) -0.00478(9) -0.00129(9) -0.01005(10)
N1 0.0238(13) 0.0264(13) 0.0180(12) -0.0039(10) -0.0016(10) -0.0069(10)
N2 0.0244(13) 0.0217(12) 0.0199(12) -0.0027(9) -0.0027(10) -0.0058(10)
N3 0.0263(14) 0.0295(13) 0.0192(12) -0.0030(10) -0.0037(10) -0.0092(11)
N4 0.0223(13) 0.0349(14) 0.0200(12) -0.0042(10) -0.0038(10) -0.0065(11)
N5 0.0233(13) 0.0281(13) 0.0181(12) -0.0044(10) -0.0021(10) -0.0089(10)
C1 0.0285(16) 0.0212(14) 0.0176(13) -0.0020(11) -0.0015(12) -0.0090(12)
C2 0.0242(16) 0.0342(17) 0.0263(16) -0.0052(13) -0.0061(12) -0.0057(13)
C3 0.0217(16) 0.0275(16) 0.0267(16) -0.0042(12) -0.0034(12) -0.0010(12)
C4 0.0305(17) 0.0261(15) 0.0210(14) -0.0066(12) -0.0001(12) -0.0068(13)
C5 0.0258(16) 0.0282(15) 0.0213(14) -0.0082(12) -0.0019(12) -0.0093(13)
C6 0.0225(15) 0.0255(15) 0.0223(14) -0.0065(12) -0.0035(12) -0.0059(12)
C7 0.0252(16) 0.0259(15) 0.0207(14) -0.0014(12) -0.0063(12) -0.0075(12)
C8 0.0269(16) 0.0263(15) 0.0213(14) -0.0040(12) -0.0030(12) -0.0088(12)
C9 0.0303(17) 0.0304(16) 0.0263(15) -0.0073(13) -0.0070(13) -0.0074(13)
C10 0.0278(17) 0.0346(17) 0.0269(16) -0.0004(13) -0.0088(13) -0.0132(14)
C11 0.0316(17) 0.0320(16) 0.0231(15) -0.0012(13) -0.0037(13) -0.0135(14)
C12 0.0322(18) 0.0291(16) 0.0345(17) 0.0028(13) -0.0106(14) -0.0140(14)
C13 0.0348(18) 0.0246(16) 0.0337(17) -0.0058(13) -0.0113(14) -0.0072(13)
C14 0.0317(18) 0.0323(17) 0.0368(18) -0.0002(14) -0.0110(14) -0.0064(14)
C15 0.0291(17) 0.0364(18) 0.0331(17) 0.0031(14) -0.0161(14) -0.0118(14)
C16 0.046(2) 0.0360(18) 0.0250(16) 0.0011(13) -0.0123(14) -0.0196(15)
C17 0.0231(17) 0.063(2) 0.048(2) -0.0092(18) -0.0045(15) -0.0213(17)
C18A 0.025(3) 0.055(4) 0.036(3) -0.009(3) 0.004(2) -0.021(3)
C18B 0.026(4) 0.050(5) 0.033(4) -0.013(4) 0.007(3) -0.021(4)
C19 0.037(2) 0.081(3) 0.038(2) 0.006(2) 0.0084(17) -0.032(2)
C20 0.0214(15) 0.0287(15) 0.0177(14) -0.0042(11) -0.0053(11) -0.0059(12)
C21 0.0216(15) 0.0282(15) 0.0245(15) -0.0032(12) -0.0070(12) -0.0093(12)
C22 0.0311(18) 0.0330(17) 0.0315(17) -0.0043(13) -0.0029(13) -0.0121(14)
C23 0.0210(15) 0.0293(16) 0.0355(17) -0.0110(13) -0.0054(13) -0.0056(13)
C24 0.0175(15) 0.0395(18) 0.0283(16) -0.0131(13) -0.0047(12) -0.0063(13)
C25 0.0286(17) 0.054(2) 0.0346(18) -0.0232(16) 0.0011(14) -0.0128(15)
C26 0.0269(16) 0.0384(18) 0.0186(14) -0.0035(12) -0.0031(12) -0.0130(14)
C27 0.0269(16) 0.0302(16) 0.0216(15) -0.0058(12) -0.0045(12) -0.0081(13)
C28 0.052(2) 0.0310(17) 0.0242(16) -0.0026(13) 0.0008(15) -0.0163(16)
S1 0.0362(5) 0.0389(5) 0.0577(6) -0.0239(4) 0.0089(4) -0.0169(4)
F1 0.0449(15) 0.0542(15) 0.142(3) -0.0070(16) -0.0402(16) -0.0095(12)
F2 0.0499(14) 0.0344(12) 0.110(2) -0.0118(12) -0.0233(13) -0.0151(10)
F3 0.164(3) 0.134(3) 0.0565(17) -0.0290(18) 0.0462(19) -0.105(3)
O1 0.151(4) 0.148(4) 0.084(3) -0.081(3) 0.081(3) -0.120(3)
O2 0.065(2) 0.058(2) 0.207(5) -0.042(2) -0.071(3) -0.0057(17)
O3 0.0601(18) 0.0350(14) 0.0683(18) -0.0195(13) 0.0024(14) -0.0159(13)
C29 0.0347(19) 0.0341(19) 0.0394(19) 0.0004(15) -0.0030(15) -0.0100(15)

loop_
_atom_type_symbol
_atom_type_description
_atom_type_scat_dispersion_real
_atom_type_scat_dispersion_imag
_atom_type_scat_source
C C 0.0033 0.0016 'International Tables Vol C Tables 4.2.6.8 and 6.1.1.4'
H H 0.0000 0.0000 'International Tables Vol C Tables 4.2.6.8 and 6.1.1.4'
F F 0.0171 0.0103 'International Tables Vol C Tables 4.2.6.8 and 6.1.1.4'
N N 0.0061 0.0033 'International Tables Vol C Tables 4.2.6.8 and 6.1.1.4'
O O 0.0106 0.0060 'International Tables Vol C Tables 4.2.6.8 and 6.1.1.4'
Pd Pd -0.9988 1.0072 'International Tables Vol C Tables 4.2.6.8 and 6.1.1.4'
S S 0.1246 0.1234 'International Tables Vol C Tables 4.2.6.8 and 6.1.1.4'

loop_
_geom_angle_atom_site_label_1
_geom_angle_atom_site_label_2
_geom_angle_atom_site_label_3
_geom_angle
C1 Pd1 N3 86.41(10)
C1 Pd1 C19 103.06(13)
N3 Pd1 C19 170.51(12)
C1 Pd1 C18B 137.8(2)
N3 Pd1 C18B 134.2(2)
C19 Pd1 C18B 36.8(2)
C1 Pd1 C18A 134.19(18)
N3 Pd1 C18A 135.23(17)
C19 Pd1 C18A 35.85(18)
C18B Pd1 C18A 24.7(2)
C1 Pd1 C17 171.12(12)
N3 Pd1 C17 101.95(12)
C19 Pd1 C17 68.56(15)
C18B Pd1 C17 35.1(2)
C18A Pd1 C17 36.94(18)
C1 N1 C2 111.1(2)
C1 N1 C20 125.4(2)
C2 N1 C20 123.3(2)
C1 N2 C3 111.7(2)
C1 N2 C4 123.6(2)
C3 N2 C4 124.8(2)
N4 N3 C5 110.2(2)
N4 N3 Pd1 126.71(19)
C5 N3 Pd1 122.99(19)
N3 N4 N5 106.1(2)
N4 N5 C6 111.1(2)
N4 N5 C7 118.6(2)
C6 N5 C7 130.2(2)
N2 C1 N1 104.0(2)
N2 C1 Pd1 122.26(19)
N1 C1 Pd1 133.7(2)
C3 C2 N1 106.9(3)
C3 C2 H2 126.5
N1 C2 H2 126.5
C2 C3 N2 106.4(3)
C2 C3 H3 126.8
N2 C3 H3 126.8
N2 C4 C5 111.0(2)
N2 C4 H4A 109.4
C5 C4 H4A 109.4
N2 C4 H4B 109.4
C5 C4 H4B 109.4
H4A C4 H4B 108.0
N3 C5 C6 107.5(3)
N3 C5 C4 120.9(2)
C6 C5 C4 131.7(3)
N5 C6 C5 105.1(3)
N5 C6 H6 127.4
C5 C6 H6 127.4
N5 C7 C8 109.3(2)
N5 C7 C9 109.0(2)
C8 C7 C9 110.4(2)
N5 C7 C10 108.7(2)
C8 C7 C10 109.6(2)
C9 C7 C10 109.8(2)
C7 C8 C11 109.2(2)
C7 C8 H8A 109.8
C11 C8 H8A 109.8
C7 C8 H8B 109.8
C11 C8 H8B 109.8
H8A C8 H8B 108.3
C7 C9 C13 108.7(2)
C7 C9 H9A 110.0
C13 C9 H9A 110.0
C7 C9 H9B 110.0
C13 C9 H9B 110.0
H9A C9 H9B 108.3
C7 C10 C15 108.5(2)
C7 C10 H10A 110.0
C15 C10 H10A 110.0
C7 C10 H10B 110.0
C15 C10 H10B 110.0
H10A C10 H10B 108.4
C12 C11 C16 110.1(3)
C12 C11 C8 109.4(2)
C16 C11 C8 109.1(2)
C12 C11 H11 109.4
C16 C11 H11 109.4
C8 C11 H11 109.4
C11 C12 C13 109.4(2)
C11 C12 H12A 109.8
C13 C12 H12A 109.8
C11 C12 H12B 109.8
C13 C12 H12B 109.8
H12A C12 H12B 108.2
C12 C13 C14 109.5(3)
C12 C13 C9 110.2(2)
C14 C13 C9 108.7(3)
C12 C13 H13 109.5
C14 C13 H13 109.5
C9 C13 H13 109.5
C15 C14 C13 109.4(3)
C15 C14 H14A 109.8
C13 C14 H14A 109.8
C15 C14 H14B 109.8
C13 C14 H14B 109.8
H14A C14 H14B 108.3
C16 C15 C14 110.4(3)
C16 C15 C10 109.2(3)
C14 C15 C10 109.6(3)
C16 C15 H15 109.2
C14 C15 H15 109.2
C10 C15 H15 109.2
C15 C16 C11 109.3(2)
C15 C16 H16A 109.8
C11 C16 H16A 109.8
C15 C16 H16B 109.8
C11 C16 H16B 109.8
H16A C16 H16B 108.3
C18B C17 Pd1 70.2(4)
C18A C17 Pd1 70.7(3)
C18B C17 H17A 86.3
C18A C17 H17A 120.0
Pd1 C17 H17A 65.8
C18B C17 H17B 146.1
C18A C17 H17B 120.0
Pd1 C17 H17B 137.8
H17A C17 H17B 120.0
C18B C17 H17C 120.0
C18A C17 H17C 87.1
Pd1 C17 H17C 65.5
H17A C17 H17C 109.0
H17B C17 H17C 74.0
C18B C17 H17D 120.0
C18A C17 H17D 144.7
Pd1 C17 H17D 138.9
H17A C17 H17D 74.8
H17B C17 H17D 56.3
H17C C17 H17D 120.0
C19 C18A C17 127.9(6)
C19 C18A Pd1 69.9(3)
C17 C18A Pd1 72.4(3)
C19 C18A H18A 116.1
C17 C18A H18A 116.1
Pd1 C18A H18A 137.3
C17 C18B C19 132.6(8)
C17 C18B Pd1 74.7(4)
C19 C18B Pd1 70.7(4)
C17 C18B H18B 113.7
C19 C18B H18B 113.7
Pd1 C18B H18B 137.6
C18A C19 Pd1 74.3(3)
C18B C19 Pd1 72.4(4)
C18A C19 H19A 120.0
C18B C19 H19A 85.4
Pd1 C19 H19A 63.8
C18A C19 H19B 120.0
C18B C19 H19B 147.2
Pd1 C19 H19B 135.5
H19A C19 H19B 120.0
C18A C19 H19C 87.3
C18B C19 H19C 120.0
Pd1 C19 H19C 64.7
H19A C19 H19C 109.1
H19B C19 H19C 73.7
C18A C19 H19D 143.8
C18B C19 H19D 120.0
Pd1 C19 H19D 136.9
H19A C19 H19D 75.7
H19B C19 H19D 55.9
H19C C19 H19D 120.0
C27 C20 C21 122.5(3)
C27 C20 N1 119.7(3)
C21 C20 N1 117.7(2)
C23 C21 C20 117.5(3)
C23 C21 C22 120.5(3)
C20 C21 C22 121.9(3)
C21 C22 H22A 109.5
C21 C22 H22B 109.5
H22A C22 H22B 109.5
C21 C22 H22C 109.5
H22A C22 H22C 109.5
H22B C22 H22C 109.5
C21 C23 C24 122.0(3)
C21 C23 H23 119.0
C24 C23 H23 119.0
C26 C24 C23 118.2(3)
C26 C24 C25 121.5(3)
C23 C24 C25 120.2(3)
C24 C25 H25A 109.5
C24 C25 H25B 109.5
H25A C25 H25B 109.5
C24 C25 H25C 109.5
H25A C25 H25C 109.5
H25B C25 H25C 109.5
C24 C26 C27 122.0(3)
C24 C26 H26 119.0
C27 C26 H26 119.0
C20 C27 C26 117.7(3)
C20 C27 C28 121.9(3)
C26 C27 C28 120.4(3)
C27 C28 H28A 109.5
C27 C28 H28B 109.5
H28A C28 H28B 109.5
C27 C28 H28C 109.5
H28A C28 H28C 109.5
H28B C28 H28C 109.5
C27 C28 H28D 109.5
H28A C28 H28D 141.1
H28B C28 H28D 56.3
H28C C28 H28D 56.3
C27 C28 H28E 109.5
H28A C28 H28E 56.3
H28B C28 H28E 141.1
H28C C28 H28E 56.3
H28D C28 H28E 109.5
C27 C28 H28F 109.5
H28A C28 H28F 56.3
H28B C28 H28F 56.3
H28C C28 H28F 141.1
H28D C28 H28F 109.5
H28E C28 H28F 109.5
O1 S1 O3 114.9(2)
O1 S1 O2 114.4(3)
O3 S1 O2 115.8(2)
O1 S1 C29 102.95(18)
O3 S1 C29 103.21(16)
O2 S1 C29 103.2(2)
F3 C29 F2 108.2(3)
F3 C29 F1 106.9(3)
F2 C29 F1 105.3(3)
F3 C29 S1 111.5(3)
F2 C29 S1 113.5(2)
F1 C29 S1 111.2(2)

loop_
_geom_bond_atom_site_label_1
_geom_bond_atom_site_label_2
_geom_bond_distance
Pd1 C1 2.044(3)
Pd1 N3 2.098(2)
Pd1 C19 2.111(3)
Pd1 C18B 2.132(8)
Pd1 C18A 2.163(6)
Pd1 C17 2.186(3)
N1 C1 1.362(3)
N1 C2 1.392(4)
N1 C20 1.451(4)
N2 C1 1.356(4)
N2 C3 1.390(4)
N2 C4 1.473(3)
N3 N4 1.326(3)
N3 C5 1.353(4)
N4 N5 1.337(3)
N5 C6 1.356(4)
N5 C7 1.497(3)
C2 C3 1.343(4)
C2 H2 0.9500
C3 H3 0.9500
C4 C5 1.500(4)
C4 H4A 0.9900
C4 H4B 0.9900
C5 C6 1.368(4)
C6 H6 0.9500
C7 C8 1.524(4)
C7 C9 1.531(4)
C7 C10 1.535(4)
C8 C11 1.539(4)
C8 H8A 0.9900
C8 H8B 0.9900
C9 C13 1.542(4)
C9 H9A 0.9900
C9 H9B 0.9900
C10 C15 1.541(4)
C10 H10A 0.9900
C10 H10B 0.9900
C11 C12 1.529(4)
C11 C16 1.531(4)
C11 H11 1.0000
C12 C13 1.531(5)
C12 H12A 0.9900
C12 H12B 0.9900
C13 C14 1.537(4)
C13 H13 1.0000
C14 C15 1.530(5)
C14 H14A 0.9900
C14 H14B 0.9900
C15 C16 1.524(5)
C15 H15 1.0000
C16 H16A 0.9900
C16 H16B 0.9900
C17 C18B 1.302(8)
C17 C18A 1.378(7)
C17 H17A 0.9500
C17 H17B 0.9500
C17 H17C 0.9500
C17 H17D 0.9500
C18A C19 1.316(7)
C18A H18A 0.9500
C18B C19 1.341(9)
C18B H18B 0.9500
C19 H19A 0.9500
C19 H19B 0.9500
C19 H19C 0.9500
C19 H19D 0.9500
C20 C27 1.389(4)
C20 C21 1.400(4)
C21 C23 1.392(4)
C21 C22 1.506(4)
C22 H22A 0.9800
C22 H22B 0.9800
C22 H22C 0.9800
C23 C24 1.399(4)
C23 H23 0.9500
C24 C26 1.386(4)
C24 C25 1.515(4)
C25 H25A 0.9800
C25 H25B 0.9800
C25 H25C 0.9800
C26 C27 1.401(4)
C26 H26 0.9500
C27 C28 1.507(4)
C28 H28A 0.9800
C28 H28B 0.9800
C28 H28C 0.9800
C28 H28D 0.9800
C28 H28E 0.9800
C28 H28F 0.9800
S1 O1 1.411(3)
S1 O3 1.417(3)
S1 O2 1.422(4)
S1 C29 1.819(4)
F1 C29 1.321(4)
F2 C29 1.309(4)
F3 C29 1.308(4)

loop_
_geom_torsion_atom_site_label_1
_geom_torsion_atom_site_label_2
_geom_torsion_atom_site_label_3
_geom_torsion_atom_site_label_4
_geom_torsion
C1 Pd1 N3 N4 142.2(2)
C18B Pd1 N3 N4 -24.6(5)
C18A Pd1 N3 N4 -59.6(4)
C17 Pd1 N3 N4 -40.8(3)
C1 Pd1 N3 C5 -33.5(2)
C18B Pd1 N3 C5 159.7(4)
C18A Pd1 N3 C5 124.6(4)
C17 Pd1 N3 C5 143.5(2)
C5 N3 N4 N5 -0.8(3)
Pd1 N3 N4 N5 -177.00(17)
N3 N4 N5 C6 0.4(3)
N3 N4 N5 C7 177.2(2)
C3 N2 C1 N1 -0.3(3)
C4 N2 C1 N1 -179.8(2)
C3 N2 C1 Pd1 -177.82(19)
C4 N2 C1 Pd1 2.6(4)
C2 N1 C1 N2 0.1(3)
C20 N1 C1 N2 -174.4(2)
C2 N1 C1 Pd1 177.2(2)
C20 N1 C1 Pd1 2.7(4)
N3 Pd1 C1 N2 33.5(2)
C19 Pd1 C1 N2 -145.8(2)
C18B Pd1 C1 N2 -160.6(4)
C18A Pd1 C1 N2 -125.0(3)
N3 Pd1 C1 N1 -143.1(3)
C19 Pd1 C1 N1 37.5(3)
C18B Pd1 C1 N1 22.7(5)
C18A Pd1 C1 N1 58.3(4)
C1 N1 C2 C3 0.1(3)
C20 N1 C2 C3 174.7(3)
N1 C2 C3 N2 -0.3(3)
C1 N2 C3 C2 0.4(3)
C4 N2 C3 C2 179.9(3)
C1 N2 C4 C5 -52.3(4)
C3 N2 C4 C5 128.2(3)
N4 N3 C5 C6 0.9(3)
Pd1 N3 C5 C6 177.24(18)
N4 N3 C5 C4 -179.2(2)
Pd1 N3 C5 C4 -2.8(4)
N2 C4 C5 N3 51.2(4)
N2 C4 C5 C6 -128.8(3)
N4 N5 C6 C5 0.1(3)
C7 N5 C6 C5 -176.1(3)
N3 C5 C6 N5 -0.6(3)
C4 C5 C6 N5 179.5(3)
N4 N5 C7 C8 171.9(2)
C6 N5 C7 C8 -12.1(4)
N4 N5 C7 C9 -67.4(3)
C6 N5 C7 C9 108.6(3)
N4 N5 C7 C10 52.3(3)
C6 N5 C7 C10 -131.7(3)
N5 C7 C8 C11 -179.7(2)
C9 C7 C8 C11 60.4(3)
C10 C7 C8 C11 -60.7(3)
N5 C7 C9 C13 -179.4(2)
C8 C7 C9 C13 -59.5(3)
C10 C7 C9 C13 61.5(3)
N5 C7 C10 C15 -179.8(2)
C8 C7 C10 C15 60.8(3)
C9 C7 C10 C15 -60.6(3)
C7 C8 C11 C12 -60.3(3)
C7 C8 C11 C16 60.3(3)
C16 C11 C12 C13 -59.9(3)
C8 C11 C12 C13 60.0(3)
C11 C12 C13 C14 59.8(3)
C11 C12 C13 C9 -59.8(3)
C7 C9 C13 C12 59.0(3)
C7 C9 C13 C14 -61.1(3)
C12 C13 C14 C15 -59.4(3)
C9 C13 C14 C15 61.1(3)
C13 C14 C15 C16 59.4(3)
C13 C14 C15 C10 -60.8(3)
C7 C10 C15 C16 -61.0(3)
C7 C10 C15 C14 60.0(3)
C14 C15 C16 C11 -59.2(3)
C10 C15 C16 C11 61.4(3)
C12 C11 C16 C15 59.3(3)
C8 C11 C16 C15 -60.8(3)
N3 Pd1 C17 C18B 159.6(5)
C19 Pd1 C17 C18B -20.5(5)
C18A Pd1 C17 C18B -42.6(4)
N3 Pd1 C17 C18A -157.8(4)
C19 Pd1 C17 C18A 22.1(4)
C18B Pd1 C17 C18A 42.6(4)
C18B C17 C18A C19 36.7(7)
Pd1 C17 C18A C19 -45.3(6)
C18B C17 C18A Pd1 81.9(6)
C1 Pd1 C18A C19 -36.2(5)
N3 Pd1 C18A C19 175.0(2)
C18B Pd1 C18A C19 74.9(6)
C17 Pd1 C18A C19 143.3(6)
C1 Pd1 C18A C17 -179.5(2)
N3 Pd1 C18A C17 31.7(5)
C19 Pd1 C18A C17 -143.3(6)
C18B Pd1 C18A C17 -68.5(6)
C18A C17 C18B C19 -38.9(8)
Pd1 C17 C18B C19 44.2(8)
C18A C17 C18B Pd1 -83.2(6)
C1 Pd1 C18B C17 171.5(2)
N3 Pd1 C18B C17 -28.4(7)
C19 Pd1 C18B C17 147.0(8)
C18A Pd1 C18B C17 76.5(6)
C1 Pd1 C18B C19 24.4(7)
N3 Pd1 C18B C19 -175.4(2)
C18A Pd1 C18B C19 -70.5(6)
C17 Pd1 C18B C19 -147.0(8)
C17 C18A C19 C18B -35.1(7)
Pd1 C18A C19 C18B -81.2(6)
C17 C18A C19 Pd1 46.2(6)
C17 C18B C19 C18A 40.7(8)
Pd1 C18B C19 C18A 86.1(6)
C17 C18B C19 Pd1 -45.5(8)
C1 Pd1 C19 C18A 154.2(4)
C18B Pd1 C19 C18A -42.3(4)
C17 Pd1 C19 C18A -22.7(4)
C1 Pd1 C19 C18B -163.4(5)
C18A Pd1 C19 C18B 42.3(4)
C17 Pd1 C19 C18B 19.6(5)
C1 N1 C20 C27 -101.9(3)
C2 N1 C20 C27 84.3(4)
C1 N1 C20 C21 82.2(3)
C2 N1 C20 C21 -91.6(3)
C27 C20 C21 C23 -1.0(4)
N1 C20 C21 C23 174.8(2)
C27 C20 C21 C22 -178.0(3)
N1 C20 C21 C22 -2.2(4)
C20 C21 C23 C24 -0.8(4)
C22 C21 C23 C24 176.3(3)
C21 C23 C24 C26 2.3(4)
C21 C23 C24 C25 -175.5(3)
C23 C24 C26 C27 -2.2(4)
C25 C24 C26 C27 175.6(3)
C21 C20 C27 C26 1.1(4)
N1 C20 C27 C26 -174.6(2)
C21 C20 C27 C28 -179.1(3)
N1 C20 C27 C28 5.2(4)
C24 C26 C27 C20 0.5(4)
C24 C26 C27 C28 -179.3(3)
O1 S1 C29 F3 179.4(3)
O3 S1 C29 F3 59.6(3)
O2 S1 C29 F3 -61.3(3)
O1 S1 C29 F2 -58.1(3)
O3 S1 C29 F2 -178.0(3)
O2 S1 C29 F2 61.1(3)
O1 S1 C29 F1 60.3(3)
O3 S1 C29 F1 -59.6(3)
O2 S1 C29 F1 179.5(3)
